data_8105843
loop_
_publ_author_name
'Lee, See Mun'
'Lo, Kong Mun'
'Tiekink, Edward R.T.'

_publ_section_title
;
 Crystal structure of
 aqua-2,2&#x2032;,2&#x2032;&#x2032;-(((nitrilo-\kN-tris(ethane-2,1-diyl))tris(azanylylidene-\k3
 N&#x2032;,N&#x2032;&#x2032;,N&#x2032;&#x2032;&#x2032;))tris(methanylylidene))tris(4-chlorophenolato-\k3
 O,O&#x2032;,O&#x2032;&#x2032;)neodymium(III), C27H26Cl3N4NdO4
;
_journal_issue 4
_journal_name_full 'Zeitschrift f\"ur Kristallographie - New Crystal Structures'
_journal_page_first 765
_journal_page_last 767
_journal_paper_doi 10.1515/ncrs-2019-0095
_journal_volume 234
_journal_year 2019
_chemical_formula_moiety 'C27 H26 Cl3 N4 Nd O4'
_chemical_formula_sum 'C27 H26 Cl3 N4 Nd O4'
_chemical_formula_weight 721.11
_space_group_crystal_system monoclinic
_space_group_IT_number 14
_space_group_name_Hall '-P 2ybc'
_space_group_name_H-M_alt 'P 1 21/c 1'
_atom_sites_solution_hydrogens mixed
_audit_creation_method SHELXL-2018/3
_cell_angle_alpha 90
_cell_angle_beta 109.8960(10)
_cell_angle_gamma 90
_cell_formula_units_Z 4
_cell_length_a 13.64080(10)
_cell_length_b 20.3377(2)
_cell_length_c 10.72720(10)
_cell_measurement_reflns_used 9970
_cell_measurement_temperature 100(2)
_cell_measurement_theta_max 30.482
_cell_measurement_theta_min 1.877
_cell_volume 2798.34(5)
_computing_cell_refinement 'SAINT [2]'
_computing_data_collection 'APEX2 [2]'
_computing_data_reduction 'SAINT [2]'
_computing_molecular_graphics 'ORTEP-3 for Windows [5]'
_computing_publication_material 'SHELXL2018/3 [4]'
_computing_structure_refinement 'SHELXL-2018/3 [4]'
_computing_structure_solution 'SHELXS-97 [3]'
_diffrn_ambient_temperature 100(2)
_diffrn_measured_fraction_theta_full 0.994
_diffrn_measured_fraction_theta_max 0.936
_diffrn_measurement_device_type 'CCD area detector'
_diffrn_measurement_method '\f and \w scans'
_diffrn_radiation_monochromator graphite
_diffrn_radiation_type MoK\a
_diffrn_radiation_wavelength 0.71073
_diffrn_reflns_av_R_equivalents 0.0260
_diffrn_reflns_av_unetI/netI 0.0285
_diffrn_reflns_Laue_measured_fraction_full 0.994
_diffrn_reflns_Laue_measured_fraction_max 0.936
_diffrn_reflns_limit_h_max 18
_diffrn_reflns_limit_h_min -19
_diffrn_reflns_limit_k_max 28
_diffrn_reflns_limit_k_min -27
_diffrn_reflns_limit_l_max 14
_diffrn_reflns_limit_l_min -14
_diffrn_reflns_number 25994
_diffrn_reflns_point_group_measured_fraction_full 0.994
_diffrn_reflns_point_group_measured_fraction_max 0.936
_diffrn_reflns_theta_full 25.242
_diffrn_reflns_theta_max 30.482
_diffrn_reflns_theta_min 1.877
_diffrn_source 'fine-focus sealed tube'
_diffrn_standards_decay_% 0
_diffrn_standards_interval_count 0
_diffrn_standards_interval_time 0
_diffrn_standards_number 0
_exptl_absorpt_coefficient_mu 2.183
_exptl_absorpt_correction_T_max 0.899
_exptl_absorpt_correction_T_min 0.833
_exptl_absorpt_correction_type multi-scan
_exptl_absorpt_process_details 'SADABS [1]'
_exptl_crystal_colour purple
_exptl_crystal_density_diffrn 1.712
_exptl_crystal_description prism
_exptl_crystal_F_000 1436
_exptl_crystal_size_max 0.160
_exptl_crystal_size_mid 0.120
_exptl_crystal_size_min 0.050
_refine_diff_density_max 1.130
_refine_diff_density_min -0.780
_refine_diff_density_rms 0.098
_refine_ls_extinction_coef .
_refine_ls_extinction_method none
_refine_ls_goodness_of_fit_ref 1.029
_refine_ls_hydrogen_treatment mixed
_refine_ls_matrix_type full
_refine_ls_number_parameters 358
_refine_ls_number_reflns 7981
_refine_ls_number_restraints 2
_refine_ls_restrained_S_all 1.029
_refine_ls_R_factor_all 0.0342
_refine_ls_R_factor_gt 0.0258
_refine_ls_shift/su_max 0.005
_refine_ls_shift/su_mean 0.000
_refine_ls_structure_factor_coef Fsqd
_refine_ls_weighting_details 'w=1/[\s^2^(Fo^2^)+(0.0300P)^2^+1.4730P] where P=(Fo^2^+2Fc^2^)/3'
_refine_ls_weighting_scheme calc
_refine_ls_wR_factor_gt 0.0562
_refine_ls_wR_factor_ref 0.0590
_reflns_Friedel_coverage 0.000
_reflns_Friedel_fraction_full .
_reflns_Friedel_fraction_max .
_reflns_number_gt 6843
_reflns_number_total 7981
_reflns_threshold_expression 'I > 2\s(I)'
_cod_data_source_file suppl_ncrs-2019-0095_suppl.cif
_cod_data_source_block shelx
_cod_original_sg_symbol_H-M 'P 21/c'
_cod_database_code 8105843
_shelx_shelxl_version_number 2018/3
_shelx_space_group_comment
;
The symmetry employed for this shelxl refinement is uniquely defined
by the following loop, which should always be used as a source of
symmetry information in preference to the above space-group names.
They are only intended as comments.
;
_shelx_estimated_absorpt_t_min 0.722
_shelx_estimated_absorpt_t_max 0.899

loop_
_space_group_symop_operation_xyz
'x, y, z'
'-x, y+1/2, -z+1/2'
'-x, -y, -z'
'x, -y-1/2, z-1/2'

loop_
_atom_site_label
_atom_site_type_symbol
_atom_site_fract_x
_atom_site_fract_y
_atom_site_fract_z
_atom_site_U_iso_or_equiv
_atom_site_adp_type
_atom_site_occupancy
_atom_site_site_symmetry_order
_atom_site_calc_flag
_atom_site_refinement_flags_posn
_atom_site_refinement_flags_adp
_atom_site_refinement_flags_occupancy
_atom_site_disorder_assembly
_atom_site_disorder_group
Nd Nd 0.05622(2) 0.61064(2) 0.40249(2) 0.01016(3) Uani 1 1 d . . . . .
Cl1 Cl 0.60937(4) 0.56005(3) 0.83944(6) 0.02975(14) Uani 1 1 d . . . . .
Cl2 Cl -0.42199(5) 0.71835(4) 0.60792(6) 0.03063(14) Uani 1 1 d . . . . .
Cl3 Cl 0.47697(5) 0.88849(3) 0.67008(6) 0.02568(12) Uani 1 1 d . . . . .
O1 O 0.16097(11) 0.53052(7) 0.55077(14) 0.0146(3) Uani 1 1 d . . . . .
O2 O -0.04437(11) 0.61118(7) 0.53981(14) 0.0138(3) Uani 1 1 d . . . . .
O3 O 0.17656(11) 0.67202(8) 0.56006(14) 0.0155(3) Uani 1 1 d . . . . .
O4W O -0.02914(12) 0.50248(8) 0.32709(14) 0.0146(3) Uani 1 1 d D . . . .
H1W H -0.0784(15) 0.4987(14) 0.356(2) 0.022 Uiso 1 1 d D U . . .
H2W H 0.0079(18) 0.4703(9) 0.361(2) 0.022 Uiso 1 1 d D U . . .
N1 N 0.00753(13) 0.61455(9) 0.13345(17) 0.0136(3) Uani 1 1 d . . . . .
N2 N 0.20733(14) 0.57302(10) 0.32562(17) 0.0163(4) Uani 1 1 d . . . . .
N3 N -0.14468(13) 0.63584(9) 0.26254(17) 0.0140(3) Uani 1 1 d . . . . .
N4 N 0.08638(14) 0.72383(9) 0.30762(17) 0.0143(3) Uani 1 1 d . . . . .
C1 C 0.07921(17) 0.56754(12) 0.1020(2) 0.0182(4) Uani 1 1 d . . . . .
H1A H 0.070210 0.570987 0.006652 0.022 Uiso 1 1 calc R U . . .
H1B H 0.060774 0.522165 0.119093 0.022 Uiso 1 1 calc R U . . .
C2 C 0.19230(17) 0.58064(13) 0.1837(2) 0.0214(5) Uani 1 1 d . . . . .
H2A H 0.237834 0.549390 0.158250 0.026 Uiso 1 1 calc R U . . .
H2B H 0.211592 0.625807 0.166528 0.026 Uiso 1 1 calc R U . . .
C3 C -0.10032(16) 0.58985(11) 0.0754(2) 0.0150(4) Uani 1 1 d . . . . .
H3A H -0.103058 0.543818 0.104023 0.018 Uiso 1 1 calc R U . . .
H3B H -0.120921 0.590099 -0.022481 0.018 Uiso 1 1 calc R U . . .
C4 C -0.17747(16) 0.63102(12) 0.1162(2) 0.0159(4) Uani 1 1 d . . . . .
H4A H -0.181854 0.675632 0.077803 0.019 Uiso 1 1 calc R U . . .
H4B H -0.247515 0.610721 0.081206 0.019 Uiso 1 1 calc R U . . .
C5 C 0.01757(17) 0.68092(11) 0.0815(2) 0.0168(4) Uani 1 1 d . . . . .
H5A H -0.038607 0.687042 -0.005026 0.020 Uiso 1 1 calc R U . . .
H5B H 0.085101 0.683811 0.066363 0.020 Uiso 1 1 calc R U . . .
C6 C 0.01154(17) 0.73578(11) 0.1743(2) 0.0169(4) Uani 1 1 d . . . . .
H6A H 0.027280 0.778355 0.140489 0.020 Uiso 1 1 calc R U . . .
H6B H -0.059892 0.738134 0.178029 0.020 Uiso 1 1 calc R U . . .
C7 C 0.29957(17) 0.55877(12) 0.4017(2) 0.0181(4) Uani 1 1 d . . . . .
H7 H 0.351231 0.553503 0.361412 0.022 Uiso 1 1 calc R U . . .
C8 C 0.33250(16) 0.54988(11) 0.5454(2) 0.0159(4) Uani 1 1 d . . . . .
C9 C 0.26150(16) 0.53619(10) 0.6128(2) 0.0148(4) Uani 1 1 d . . . . .
C10 C 0.30384(17) 0.52836(11) 0.7516(2) 0.0180(4) Uani 1 1 d . . . . .
H10 H 0.258652 0.517502 0.799166 0.022 Uiso 1 1 calc R U . . .
C11 C 0.40906(17) 0.53602(11) 0.8205(2) 0.0198(4) Uani 1 1 d . . . . .
H11 H 0.435202 0.531886 0.914289 0.024 Uiso 1 1 calc R U . . .
C12 C 0.47624(17) 0.54979(12) 0.7518(2) 0.0203(5) Uani 1 1 d . . . . .
C13 C 0.43954(17) 0.55525(12) 0.6160(2) 0.0192(4) Uani 1 1 d . . . . .
H13 H 0.486882 0.562684 0.569892 0.023 Uiso 1 1 calc R U . . .
C14 C -0.21906(16) 0.65046(12) 0.3047(2) 0.0182(4) Uani 1 1 d . . . . .
H14 H -0.284811 0.658750 0.238603 0.022 Uiso 1 1 calc R U . . .
C15 C -0.21532(16) 0.65594(11) 0.4412(2) 0.0167(4) Uani 1 1 d . . . . .
C16 C -0.13137(16) 0.63308(10) 0.5511(2) 0.0136(4) Uani 1 1 d . . . . .
C17 C -0.14311(17) 0.63510(12) 0.6769(2) 0.0178(4) Uani 1 1 d . . . . .
H17 H -0.088962 0.618149 0.751531 0.021 Uiso 1 1 calc R U . . .
C18 C -0.23074(18) 0.66091(12) 0.6945(2) 0.0208(5) Uani 1 1 d . . . . .
H18 H -0.236272 0.662149 0.780373 0.025 Uiso 1 1 calc R U . . .
C19 C -0.31137(17) 0.68524(12) 0.5857(2) 0.0208(5) Uani 1 1 d . . . . .
C20 C -0.30457(18) 0.68177(13) 0.4608(2) 0.0228(5) Uani 1 1 d . . . . .
H20 H -0.360955 0.697033 0.386853 0.027 Uiso 1 1 calc R U . . .
C21 C 0.15556(16) 0.76880(11) 0.3534(2) 0.0143(4) Uani 1 1 d . . . . .
H21 H 0.152702 0.805744 0.298139 0.017 Uiso 1 1 calc R U . . .
C22 C 0.23772(16) 0.76818(11) 0.4823(2) 0.0141(4) Uani 1 1 d . . . . .
C23 C 0.24552(16) 0.71832(11) 0.5779(2) 0.0144(4) Uani 1 1 d . . . . .
C24 C 0.33087(17) 0.72199(11) 0.6986(2) 0.0169(4) Uani 1 1 d . . . . .
H24 H 0.340138 0.687993 0.762316 0.020 Uiso 1 1 calc R U . . .
C25 C 0.40041(16) 0.77319(12) 0.7260(2) 0.0181(4) Uani 1 1 d . . . . .
H25 H 0.455684 0.775017 0.808781 0.022 Uiso 1 1 calc R U . . .
C26 C 0.38976(16) 0.82262(11) 0.6320(2) 0.0174(4) Uani 1 1 d . . . . .
C27 C 0.31042(16) 0.82021(11) 0.5118(2) 0.0159(4) Uani 1 1 d . . . . .
H27 H 0.304467 0.853806 0.448093 0.019 Uiso 1 1 calc R U . . .

loop_
_atom_site_aniso_label
_atom_site_aniso_U_11
_atom_site_aniso_U_22
_atom_site_aniso_U_33
_atom_site_aniso_U_23
_atom_site_aniso_U_13
_atom_site_aniso_U_12
Nd 0.00938(5) 0.01177(5) 0.00922(5) 0.00099(4) 0.00305(4) -0.00030(4)
Cl1 0.0143(3) 0.0375(4) 0.0288(3) 0.0011(3) -0.0040(2) -0.0030(2)
Cl2 0.0185(3) 0.0482(4) 0.0278(3) -0.0064(3) 0.0113(2) 0.0098(3)
Cl3 0.0214(3) 0.0221(3) 0.0296(3) -0.0021(2) 0.0036(2) -0.0099(2)
O1 0.0104(7) 0.0158(7) 0.0158(7) 0.0035(6) 0.0020(5) -0.0002(6)
O2 0.0117(7) 0.0166(7) 0.0145(7) 0.0002(6) 0.0065(5) 0.0006(6)
O3 0.0166(7) 0.0154(7) 0.0131(7) 0.0012(6) 0.0033(6) -0.0047(6)
O4W 0.0152(7) 0.0128(7) 0.0156(7) 0.0042(6) 0.0049(6) -0.0003(6)
N1 0.0122(8) 0.0159(9) 0.0130(8) -0.0001(7) 0.0046(6) -0.0021(7)
N2 0.0156(9) 0.0206(10) 0.0130(8) 0.0013(7) 0.0053(7) 0.0023(7)
N3 0.0119(8) 0.0177(9) 0.0115(8) 0.0004(7) 0.0029(6) -0.0002(7)
N4 0.0155(8) 0.0140(9) 0.0127(8) 0.0013(7) 0.0038(7) 0.0010(7)
C1 0.0185(10) 0.0253(12) 0.0110(9) -0.0015(8) 0.0054(8) 0.0043(9)
C2 0.0166(10) 0.0368(14) 0.0132(10) 0.0026(9) 0.0082(8) 0.0048(10)
C3 0.0150(10) 0.0183(10) 0.0100(9) -0.0006(8) 0.0021(7) -0.0018(8)
C4 0.0124(10) 0.0225(11) 0.0111(9) -0.0001(8) 0.0017(7) -0.0001(8)
C5 0.0195(10) 0.0198(11) 0.0113(9) 0.0040(8) 0.0054(8) -0.0018(8)
C6 0.0164(10) 0.0148(10) 0.0159(9) 0.0048(8) 0.0010(8) -0.0010(8)
C7 0.0148(10) 0.0228(12) 0.0174(10) -0.0005(9) 0.0062(8) 0.0017(9)
C8 0.0122(9) 0.0171(10) 0.0172(10) 0.0002(8) 0.0036(8) 0.0009(8)
C9 0.0141(10) 0.0112(10) 0.0172(10) 0.0014(8) 0.0026(8) 0.0026(8)
C10 0.0173(10) 0.0201(11) 0.0153(10) 0.0039(8) 0.0037(8) 0.0030(8)
C11 0.0182(11) 0.0198(11) 0.0168(10) 0.0020(8) -0.0001(8) 0.0039(9)
C12 0.0119(10) 0.0195(11) 0.0233(11) 0.0001(9) -0.0022(8) 0.0009(8)
C13 0.0142(10) 0.0231(11) 0.0201(10) 0.0006(9) 0.0057(8) 0.0004(9)
C14 0.0119(10) 0.0252(12) 0.0152(10) -0.0007(8) 0.0019(8) 0.0024(8)
C15 0.0122(10) 0.0221(11) 0.0160(10) -0.0024(8) 0.0050(8) 0.0010(8)
C16 0.0151(10) 0.0117(9) 0.0151(9) 0.0002(8) 0.0067(8) -0.0011(8)
C17 0.0171(10) 0.0230(11) 0.0148(9) 0.0030(8) 0.0074(8) 0.0017(9)
C18 0.0215(11) 0.0259(12) 0.0192(10) 0.0001(9) 0.0123(9) 0.0013(9)
C19 0.0128(10) 0.0282(13) 0.0229(11) -0.0029(9) 0.0081(8) 0.0037(9)
C20 0.0130(10) 0.0354(14) 0.0195(11) -0.0028(10) 0.0047(8) 0.0059(9)
C21 0.0158(10) 0.0142(10) 0.0145(9) 0.0007(8) 0.0072(8) 0.0006(8)
C22 0.0140(9) 0.0148(10) 0.0149(9) -0.0023(8) 0.0068(8) -0.0009(8)
C23 0.0141(9) 0.0152(10) 0.0146(9) -0.0022(8) 0.0059(7) 0.0001(8)
C24 0.0154(10) 0.0203(11) 0.0148(9) 0.0021(8) 0.0051(8) -0.0008(8)
C25 0.0114(9) 0.0235(12) 0.0185(10) -0.0028(9) 0.0039(8) -0.0008(8)
C26 0.0124(10) 0.0171(11) 0.0231(11) -0.0069(8) 0.0064(8) -0.0038(8)
C27 0.0170(10) 0.0140(10) 0.0185(10) -0.0005(8) 0.0086(8) -0.0007(8)

loop_
_atom_type_symbol
_atom_type_description
_atom_type_scat_dispersion_real
_atom_type_scat_dispersion_imag
_atom_type_scat_source
C C 0.0033 0.0016 'International Tables Vol C Tables 4.2.6.8 and 6.1.1.4'
H H 0.0000 0.0000 'International Tables Vol C Tables 4.2.6.8 and 6.1.1.4'
Cl Cl 0.1484 0.1585 'International Tables Vol C Tables 4.2.6.8 and 6.1.1.4'
N N 0.0061 0.0033 'International Tables Vol C Tables 4.2.6.8 and 6.1.1.4'
Nd Nd -0.1943 3.0179 'International Tables Vol C Tables 4.2.6.8 and 6.1.1.4'
O O 0.0106 0.0060 'International Tables Vol C Tables 4.2.6.8 and 6.1.1.4'

loop_
_geom_angle_atom_site_label_1
_geom_angle_atom_site_label_2
_geom_angle_atom_site_label_3
_geom_angle
_geom_angle_site_symmetry_1
_geom_angle_site_symmetry_3
O3 Nd O2 87.66(5) . .
O3 Nd O1 76.30(5) . .
O2 Nd O1 85.96(5) . .
O3 Nd O4W 149.44(5) . .
O2 Nd O4W 84.18(5) . .
O1 Nd O4W 73.79(5) . .
O3 Nd N2 86.99(6) . .
O2 Nd N2 155.36(5) . .
O1 Nd N2 69.40(5) . .
O4W Nd N2 88.30(6) . .
O3 Nd N4 68.72(5) . .
O2 Nd N4 116.62(5) . .
O1 Nd N4 136.57(5) . .
O4W Nd N4 140.51(5) . .
N2 Nd N4 83.56(6) . .
O3 Nd N3 130.41(6) . .
O2 Nd N3 69.17(5) . .
O1 Nd N3 140.24(5) . .
O4W Nd N3 73.26(5) . .
N2 Nd N3 130.60(5) . .
N4 Nd N3 83.10(6) . .
O3 Nd N1 128.34(5) . .
O2 Nd N1 133.13(5) . .
O1 Nd N1 126.84(5) . .
O4W Nd N1 76.36(5) . .
N2 Nd N1 66.74(5) . .
N4 Nd N1 64.90(5) . .
N3 Nd N1 64.51(5) . .
C9 O1 Nd 124.42(13) . .
C16 O2 Nd 143.71(13) . .
C23 O3 Nd 143.83(13) . .
Nd O4W H1W 108.0(19) . .
Nd O4W H2W 114(2) . .
H1W O4W H2W 102(3) . .
C3 N1 C5 110.91(17) . .
C3 N1 C1 108.86(17) . .
C5 N1 C1 110.35(16) . .
C3 N1 Nd 106.54(12) . .
C5 N1 Nd 113.74(12) . .
C1 N1 Nd 106.20(12) . .
C7 N2 C2 116.38(18) . .
C7 N2 Nd 125.61(14) . .
C2 N2 Nd 116.94(13) . .
C14 N3 C4 113.58(17) . .
C14 N3 Nd 128.89(14) . .
C4 N3 Nd 117.51(12) . .
C21 N4 C6 115.56(18) . .
C21 N4 Nd 132.23(14) . .
C6 N4 Nd 112.16(13) . .
N1 C1 C2 111.97(18) . .
N1 C1 H1A 109.2 . .
C2 C1 H1A 109.2 . .
N1 C1 H1B 109.2 . .
C2 C1 H1B 109.2 . .
H1A C1 H1B 107.9 . .
N2 C2 C1 109.61(17) . .
N2 C2 H2A 109.7 . .
C1 C2 H2A 109.7 . .
N2 C2 H2B 109.7 . .
C1 C2 H2B 109.7 . .
H2A C2 H2B 108.2 . .
N1 C3 C4 112.25(17) . .
N1 C3 H3A 109.2 . .
C4 C3 H3A 109.2 . .
N1 C3 H3B 109.2 . .
C4 C3 H3B 109.2 . .
H3A C3 H3B 107.9 . .
N3 C4 C3 110.64(17) . .
N3 C4 H4A 109.5 . .
C3 C4 H4A 109.5 . .
N3 C4 H4B 109.5 . .
C3 C4 H4B 109.5 . .
H4A C4 H4B 108.1 . .
N1 C5 C6 112.97(17) . .
N1 C5 H5A 109.0 . .
C6 C5 H5A 109.0 . .
N1 C5 H5B 109.0 . .
C6 C5 H5B 109.0 . .
H5A C5 H5B 107.8 . .
N4 C6 C5 110.05(18) . .
N4 C6 H6A 109.6 . .
C5 C6 H6A 109.6 . .
N4 C6 H6B 109.7 . .
C5 C6 H6B 109.6 . .
H6A C6 H6B 108.2 . .
N2 C7 C8 125.7(2) . .
N2 C7 H7 117.1 . .
C8 C7 H7 117.1 . .
C13 C8 C9 120.34(19) . .
C13 C8 C7 116.76(19) . .
C9 C8 C7 122.90(19) . .
O1 C9 C10 120.56(19) . .
O1 C9 C8 122.39(19) . .
C10 C9 C8 117.05(19) . .
C11 C10 C9 121.9(2) . .
C11 C10 H10 119.0 . .
C9 C10 H10 119.0 . .
C10 C11 C12 119.5(2) . .
C10 C11 H11 120.2 . .
C12 C11 H11 120.2 . .
C13 C12 C11 120.8(2) . .
C13 C12 Cl1 119.80(18) . .
C11 C12 Cl1 119.42(17) . .
C12 C13 C8 120.2(2) . .
C12 C13 H13 119.9 . .
C8 C13 H13 119.9 . .
N3 C14 C15 127.9(2) . .
N3 C14 H14 116.0 . .
C15 C14 H14 116.0 . .
C20 C15 C16 119.69(19) . .
C20 C15 C14 116.40(19) . .
C16 C15 C14 123.78(19) . .
O2 C16 C17 119.88(19) . .
O2 C16 C15 122.48(18) . .
C17 C16 C15 117.63(19) . .
C18 C17 C16 121.9(2) . .
C18 C17 H17 119.1 . .
C16 C17 H17 119.1 . .
C17 C18 C19 119.7(2) . .
C17 C18 H18 120.1 . .
C19 C18 H18 120.1 . .
C20 C19 C18 120.1(2) . .
C20 C19 Cl2 120.13(18) . .
C18 C19 Cl2 119.75(17) . .
C19 C20 C15 120.9(2) . .
C19 C20 H20 119.5 . .
C15 C20 H20 119.5 . .
N4 C21 C22 125.85(19) . .
N4 C21 H21 117.1 . .
C22 C21 H21 117.1 . .
C27 C22 C23 119.94(19) . .
C27 C22 C21 117.57(19) . .
C23 C22 C21 122.48(19) . .
O3 C23 C24 120.08(19) . .
O3 C23 C22 122.60(19) . .
C24 C23 C22 117.28(19) . .
C25 C24 C23 121.9(2) . .
C25 C24 H24 119.0 . .
C23 C24 H24 119.0 . .
C24 C25 C26 119.8(2) . .
C24 C25 H25 120.1 . .
C26 C25 H25 120.1 . .
C27 C26 C25 120.5(2) . .
C27 C26 Cl3 120.25(18) . .
C25 C26 Cl3 119.24(17) . .
C26 C27 C22 120.4(2) . .
C26 C27 H27 119.8 . .
C22 C27 H27 119.8 . .

loop_
_geom_bond_atom_site_label_1
_geom_bond_atom_site_label_2
_geom_bond_distance
_geom_bond_site_symmetry_2
Nd O3 2.2850(15) .
Nd O2 2.3299(14) .
Nd O1 2.3834(14) .
Nd O4W 2.4916(15) .
Nd N2 2.5829(18) .
Nd N4 2.6055(18) .
Nd N3 2.6882(17) .
Nd N1 2.7335(17) .
Cl1 C12 1.750(2) .
Cl2 C19 1.741(2) .
Cl3 C26 1.745(2) .
O1 C9 1.310(2) .
O2 C16 1.311(2) .
O3 C23 1.298(3) .
O4W H1W 0.832(10) .
O4W H2W 0.830(10) .
N1 C3 1.477(3) .
N1 C5 1.484(3) .
N1 C1 1.486(3) .
N2 C7 1.278(3) .
N2 C2 1.473(3) .
N3 C14 1.278(3) .
N3 C4 1.482(3) .
N4 C21 1.286(3) .
N4 C6 1.467(3) .
C1 C2 1.516(3) .
C1 H1A 0.9900 .
C1 H1B 0.9900 .
C2 H2A 0.9900 .
C2 H2B 0.9900 .
C3 C4 1.521(3) .
C3 H3A 0.9900 .
C3 H3B 0.9900 .
C4 H4A 0.9900 .
C4 H4B 0.9900 .
C5 C6 1.516(3) .
C5 H5A 0.9900 .
C5 H5B 0.9900 .
C6 H6A 0.9900 .
C6 H6B 0.9900 .
C7 C8 1.462(3) .
C7 H7 0.9500 .
C8 C13 1.402(3) .
C8 C9 1.420(3) .
C9 C10 1.411(3) .
C10 C11 1.381(3) .
C10 H10 0.9500 .
C11 C12 1.386(3) .
C11 H11 0.9500 .
C12 C13 1.374(3) .
C13 H13 0.9500 .
C14 C15 1.453(3) .
C14 H14 0.9500 .
C15 C20 1.406(3) .
C15 C16 1.413(3) .
C16 C17 1.413(3) .
C17 C18 1.376(3) .
C17 H17 0.9500 .
C18 C19 1.394(3) .
C18 H18 0.9500 .
C19 C20 1.375(3) .
C20 H20 0.9500 .
C21 C22 1.453(3) .
C21 H21 0.9500 .
C22 C27 1.411(3) .
C22 C23 1.421(3) .
C23 C24 1.418(3) .
C24 C25 1.371(3) .
C24 H24 0.9500 .
C25 C26 1.396(3) .
C25 H25 0.9500 .
C26 C27 1.374(3) .
C27 H27 0.9500 .

loop_
_geom_torsion_atom_site_label_1
_geom_torsion_atom_site_label_2
_geom_torsion_atom_site_label_3
_geom_torsion_atom_site_label_4
_geom_torsion
_geom_torsion_site_symmetry_1
_geom_torsion_site_symmetry_2
_geom_torsion_site_symmetry_3
_geom_torsion_site_symmetry_4
C3 N1 C1 C2 -166.74(18) . . . .
C5 N1 C1 C2 71.3(2) . . . .
Nd N1 C1 C2 -52.37(19) . . . .
C7 N2 C2 C1 155.3(2) . . . .
Nd N2 C2 C1 -35.8(2) . . . .
N1 C1 C2 N2 61.1(3) . . . .
C5 N1 C3 C4 -64.9(2) . . . .
C1 N1 C3 C4 173.46(17) . . . .
Nd N1 C3 C4 59.32(18) . . . .
C14 N3 C4 C3 -158.7(2) . . . .
Nd N3 C4 C3 19.9(2) . . . .
N1 C3 C4 N3 -54.6(2) . . . .
C3 N1 C5 C6 98.0(2) . . . .
C1 N1 C5 C6 -141.31(18) . . . .
Nd N1 C5 C6 -22.1(2) . . . .
C21 N4 C6 C5 120.5(2) . . . .
Nd N4 C6 C5 -57.14(19) . . . .
N1 C5 C6 N4 52.4(2) . . . .
C2 N2 C7 C8 179.1(2) . . . .
Nd N2 C7 C8 11.4(3) . . . .
N2 C7 C8 C13 -160.3(2) . . . .
N2 C7 C8 C9 19.9(4) . . . .
Nd O1 C9 C10 127.38(18) . . . .
Nd O1 C9 C8 -53.0(3) . . . .
C13 C8 C9 O1 -179.7(2) . . . .
C7 C8 C9 O1 0.0(3) . . . .
C13 C8 C9 C10 -0.1(3) . . . .
C7 C8 C9 C10 179.6(2) . . . .
O1 C9 C10 C11 -178.0(2) . . . .
C8 C9 C10 C11 2.4(3) . . . .
C9 C10 C11 C12 -2.1(4) . . . .
C10 C11 C12 C13 -0.7(4) . . . .
C10 C11 C12 Cl1 179.54(18) . . . .
C11 C12 C13 C8 2.9(4) . . . .
Cl1 C12 C13 C8 -177.29(18) . . . .
C9 C8 C13 C12 -2.5(4) . . . .
C7 C8 C13 C12 177.7(2) . . . .
C4 N3 C14 C15 176.8(2) . . . .
Nd N3 C14 C15 -1.6(4) . . . .
N3 C14 C15 C20 171.3(2) . . . .
N3 C14 C15 C16 -13.0(4) . . . .
Nd O2 C16 C17 -160.98(17) . . . .
Nd O2 C16 C15 18.3(4) . . . .
C20 C15 C16 O2 -176.9(2) . . . .
C14 C15 C16 O2 7.5(3) . . . .
C20 C15 C16 C17 2.4(3) . . . .
C14 C15 C16 C17 -173.2(2) . . . .
O2 C16 C17 C18 176.5(2) . . . .
C15 C16 C17 C18 -2.8(3) . . . .
C16 C17 C18 C19 0.8(4) . . . .
C17 C18 C19 C20 1.8(4) . . . .
C17 C18 C19 Cl2 -179.63(19) . . . .
C18 C19 C20 C15 -2.2(4) . . . .
Cl2 C19 C20 C15 179.2(2) . . . .
C16 C15 C20 C19 0.1(4) . . . .
C14 C15 C20 C19 176.0(2) . . . .
C6 N4 C21 C22 -179.90(19) . . . .
Nd N4 C21 C22 -2.9(3) . . . .
N4 C21 C22 C27 176.2(2) . . . .
N4 C21 C22 C23 -4.9(3) . . . .
Nd O3 C23 C24 -154.09(18) . . . .
Nd O3 C23 C22 28.3(4) . . . .
C27 C22 C23 O3 174.80(19) . . . .
C21 C22 C23 O3 -4.1(3) . . . .
C27 C22 C23 C24 -2.9(3) . . . .
C21 C22 C23 C24 178.24(19) . . . .
O3 C23 C24 C25 -174.3(2) . . . .
C22 C23 C24 C25 3.4(3) . . . .
C23 C24 C25 C26 -1.8(3) . . . .
C24 C25 C26 C27 -0.3(3) . . . .
C24 C25 C26 Cl3 178.40(17) . . . .
C25 C26 C27 C22 0.8(3) . . . .
Cl3 C26 C27 C22 -177.92(16) . . . .
C23 C22 C27 C26 0.9(3) . . . .
C21 C22 C27 C26 179.79(19) . . . .
